data_1565901
loop_
_publ_author_name
'Sarkar, Anupam'
'Mistry, Subhradeep'
'Natarajan, Srinivasan'

_publ_section_title
;
 Friedl\"ander, Knoevenagel, and Michael Reactions Employing the Same MOF:
 Synthesis, Structure, and Heterogeneous Catalytic Studies of
 ([Zn(1,4-NDCA)(3-BPDB)0.5]&#x00B7;(DMF)(MeOH) and
 [Cd4(1,4-NDCA)4(3-BPDB)4]&#x00B7;2(DMF)
;
_journal_issue 49
_journal_name_full 'The Journal of Physical Chemistry C'
_journal_page_first 27230
_journal_page_last 27240
_journal_paper_doi 10.1021/acs.jpcc.1c08474
_journal_volume 125
_journal_year 2021
_chemical_formula_moiety 'C48 H33 Cd2 N8 O8, C3 H7 N O'
_chemical_formula_sum 'C51 H40 Cd2 N9 O9'
_chemical_formula_weight 1147.74
_space_group_crystal_system monoclinic
_space_group_IT_number 14
_space_group_name_Hall '-P 2yn'
_space_group_name_H-M_alt 'P 1 21/n 1'
_atom_sites_solution_hydrogens geom
_audit_creation_method SHELXL-2017/1
_cell_angle_alpha 90
_cell_angle_beta 93.872(2)
_cell_angle_gamma 90
_cell_formula_units_Z 4
_cell_length_a 14.0129(5)
_cell_length_b 21.0765(8)
_cell_length_c 15.0463(6)
_cell_measurement_reflns_used 13446
_cell_measurement_temperature 100(2)
_cell_measurement_theta_max 30.512
_cell_measurement_theta_min 1.665
_cell_volume 4433.7(3)
_computing_structure_refinement 'SHELXL-2017/1 (Sheldrick, 2017)'
_computing_structure_solution 'SHELXT 2014/5 (Sheldrick, 2014)'
_diffrn_ambient_temperature 100(2)
_diffrn_measured_fraction_theta_full 1.000
_diffrn_measured_fraction_theta_max 30.512
_diffrn_measurement_device_type 'Oxford Xcalibur,Eos(Nova) CCD detector'
_diffrn_measurement_method 'f\w scans'
_diffrn_radiation_type MoK\a
_diffrn_radiation_wavelength 0.71073
_diffrn_reflns_av_R_equivalents 0.0648
_diffrn_reflns_av_unetI/netI 0.0434
_diffrn_reflns_Laue_measured_fraction_full 1.000
_diffrn_reflns_Laue_measured_fraction_max 0.992
_diffrn_reflns_limit_h_max 19
_diffrn_reflns_limit_h_min -20
_diffrn_reflns_limit_k_max 29
_diffrn_reflns_limit_k_min -30
_diffrn_reflns_limit_l_max 21
_diffrn_reflns_limit_l_min -21
_diffrn_reflns_number 93050
_diffrn_reflns_point_group_measured_fraction_full 1.000
_diffrn_reflns_point_group_measured_fraction_max 0.992
_diffrn_reflns_theta_full 25.242
_diffrn_reflns_theta_max 30.512
_diffrn_reflns_theta_min 1.665
_diffrn_source 'Enhance (Mo) X-ray Source'
_exptl_absorpt_coefficient_mu 1.032
_exptl_absorpt_correction_T_max 0.990
_exptl_absorpt_correction_T_min 0.985
_exptl_absorpt_correction_type multi-scan
_exptl_absorpt_process_details 'CrysAlis RED (Oxford Diffraction,2009)'
_exptl_crystal_colour light-yellow
_exptl_crystal_density_diffrn 1.719
_exptl_crystal_description Block
_exptl_crystal_F_000 2308.0
_exptl_crystal_size_max 0.015
_exptl_crystal_size_mid 0.012
_exptl_crystal_size_min 0.01
_exptl_transmission_factor_max 0.902
_exptl_transmission_factor_min 0.862
_refine_diff_density_max 3.725
_refine_diff_density_min -1.247
_refine_diff_density_rms 0.145
_refine_ls_extinction_method none
_refine_ls_goodness_of_fit_ref 1.021
_refine_ls_hydrogen_treatment constr
_refine_ls_matrix_type full
_refine_ls_number_parameters 626
_refine_ls_number_reflns 13446
_refine_ls_number_restraints 0
_refine_ls_restrained_S_all 1.021
_refine_ls_R_factor_all 0.0612
_refine_ls_R_factor_gt 0.0447
_refine_ls_shift/su_max 0.034
_refine_ls_shift/su_mean 0.000
_refine_ls_structure_factor_coef Fsqd
_refine_ls_weighting_details 'w=1/[\s^2^(Fo^2^)+(0.0456P)^2^+19.4591P] where P=(Fo^2^+2Fc^2^)/3'
_refine_ls_weighting_scheme calc
_refine_ls_wR_factor_gt 0.1099
_refine_ls_wR_factor_ref 0.1202
_reflns_Friedel_coverage 0.000
_reflns_number_gt 10643
_reflns_number_total 13446
_reflns_threshold_expression 'I > 2\s(I)'
_cod_data_source_file jp1c08474_si_004.cif
_cod_data_source_block II_Cd
_cod_original_sg_symbol_H-M 'P 21/n'
_cod_database_code 1565901
_shelx_shelxl_version_number 2017/1
_shelx_space_group_comment
;
The symmetry employed for this shelxl refinement is uniquely defined
by the following loop, which should always be used as a source of
symmetry information in preference to the above space-group names.
They are only intended as comments.
;
_shelx_estimated_absorpt_t_min 0.985
_shelx_estimated_absorpt_t_max 0.990

loop_
_space_group_symop_operation_xyz
'x, y, z'
'-x+1/2, y+1/2, -z+1/2'
'-x, -y, -z'
'x-1/2, -y-1/2, z-1/2'

loop_
_atom_site_label
_atom_site_type_symbol
_atom_site_fract_x
_atom_site_fract_y
_atom_site_fract_z
_atom_site_U_iso_or_equiv
_atom_site_adp_type
_atom_site_occupancy
_atom_site_site_symmetry_order
_atom_site_calc_flag
_atom_site_refinement_flags_posn
_atom_site_refinement_flags_adp
_atom_site_refinement_flags_occupancy
_atom_site_disorder_assembly
_atom_site_disorder_group
Cd1 Cd 0.59579(2) 0.81547(2) 0.24412(2) 0.01111(6) Uani 1 1 d . . . . .
Cd2 Cd 0.38891(2) 0.68050(2) 0.26768(2) 0.01087(6) Uani 1 1 d . . . . .
O1 O 0.76151(17) 0.38536(11) 0.25991(16) 0.0159(5) Uani 1 1 d . . . . .
O2 O 0.90670(17) 0.41810(11) 0.30334(17) 0.0172(5) Uani 1 1 d . . . . .
O3 O 0.5513(2) 0.67596(13) 0.3011(2) 0.0310(7) Uani 1 1 d . . . . .
O8 O 0.25937(18) 1.11483(11) 0.22026(17) 0.0192(5) Uani 1 1 d . . . . .
O5 O 0.28563(17) 0.76789(11) 0.24406(17) 0.0171(5) Uani 1 1 d . . . . .
O6 O 0.43612(16) 0.79266(11) 0.23080(16) 0.0145(4) Uani 1 1 d . . . . .
O7 O 0.11508(18) 1.07171(11) 0.21042(17) 0.0191(5) Uani 1 1 d . . . . .
O9 O 0.0261(3) 0.8681(3) 0.2449(3) 0.0805(18) Uani 1 1 d . . . . .
C51 C 0.0428(9) 0.9498(6) 0.1001(8) 0.133(4) Uiso 1 1 d . . . . .
H51A H 0.059107 0.967183 0.044174 0.199 Uiso 1 1 calc R U . . .
H51B H -0.025521 0.947836 0.101602 0.199 Uiso 1 1 calc R U . . .
H51C H 0.068594 0.976257 0.147806 0.199 Uiso 1 1 calc R U . . .
O4 O 0.6824(2) 0.73080(12) 0.2852(2) 0.0286(6) Uani 1 1 d . . . . .
N1 N 0.3848(2) 0.66075(13) 0.11333(19) 0.0148(5) Uani 1 1 d . . . . .
N2 N 0.3842(2) 0.47601(14) 0.0168(2) 0.0183(6) Uani 1 1 d . . . . .
N4 N 0.3963(2) 0.22196(13) -0.09657(19) 0.0159(5) Uani 1 1 d . . . . .
N5 N 0.38299(19) 0.70547(13) 0.41880(18) 0.0140(5) Uani 1 1 d . . . . .
N6 N 0.3791(2) 0.89345(14) 0.5008(2) 0.0182(6) Uani 1 1 d . . . . .
N7 N 0.3764(2) 0.95517(14) 0.53715(19) 0.0177(6) Uani 1 1 d . . . . .
N8 N 0.4041(2) 1.14893(13) 0.60677(19) 0.0147(5) Uani 1 1 d . . . . .
C1 C 0.8186(2) 0.42917(15) 0.2828(2) 0.0128(6) Uani 1 1 d . . . . .
C2 C 0.6391(3) 0.67921(16) 0.2942(2) 0.0170(6) Uani 1 1 d . . . . .
C3 C 0.6946(2) 0.61725(15) 0.2948(2) 0.0147(6) Uani 1 1 d . . . . .
C4 C 0.7969(2) 0.61305(14) 0.2918(2) 0.0121(5) Uani 1 1 d . . . . .
C5 C 0.8404(2) 0.55162(15) 0.2860(2) 0.0124(5) Uani 1 1 d . . . . .
C6 C 0.7814(2) 0.49628(14) 0.2860(2) 0.0121(5) Uani 1 1 d . . . . .
C7 C 0.6846(2) 0.50266(16) 0.2901(2) 0.0171(6) Uani 1 1 d . . . . .
H2 H 0.646711 0.466431 0.290097 0.021 Uiso 1 1 calc R U . . .
C8 C 0.6409(2) 0.56267(16) 0.2942(2) 0.0166(6) Uani 1 1 d . . . . .
H1 H 0.574852 0.565390 0.296435 0.020 Uiso 1 1 calc R U . . .
C9 C 0.9411(2) 0.54855(15) 0.2787(2) 0.0145(6) Uani 1 1 d . . . . .
H3 H 0.970138 0.509109 0.274186 0.017 Uiso 1 1 calc R U . . .
C10 C 0.9965(2) 0.60231(16) 0.2781(2) 0.0169(6) Uani 1 1 d . . . . .
H6 H 1.061929 0.599075 0.272328 0.020 Uiso 1 1 calc R U . . .
C11 C 0.9539(2) 0.66222(16) 0.2863(2) 0.0169(6) Uani 1 1 d . . . . .
H4 H 0.991450 0.698607 0.286816 0.020 Uiso 1 1 calc R U . . .
C12 C 0.8576(2) 0.66716(15) 0.2935(2) 0.0151(6) Uani 1 1 d . . . . .
H5 H 0.830821 0.707170 0.299588 0.018 Uiso 1 1 calc R U . . .
C13 C 0.2058(2) 1.06739(15) 0.2150(2) 0.0147(6) Uani 1 1 d . . . . .
C14 C 0.3487(2) 0.80853(14) 0.2334(2) 0.0115(5) Uani 1 1 d . . . . .
C15 C 0.3194(2) 0.87693(14) 0.2262(2) 0.0140(6) Uani 1 1 d . . . . .
C16 C 0.2650(3) 0.90032(16) 0.2901(2) 0.0181(6) Uani 1 1 d . . . . .
H12 H 0.250939 0.874463 0.337617 0.022 Uiso 1 1 calc R U . . .
C17 C 0.2294(2) 0.96270(16) 0.2861(2) 0.0177(6) Uani 1 1 d . . . . .
H7 H 0.192546 0.977544 0.330822 0.021 Uiso 1 1 calc R U . . .
C18 C 0.2485(2) 1.00163(15) 0.2171(2) 0.0161(6) Uani 1 1 d . . . . .
C19 C 0.3069(2) 0.97969(15) 0.1486(2) 0.0151(6) Uani 1 1 d . . . . .
C20 C 0.3432(2) 0.91641(15) 0.1534(2) 0.0152(6) Uani 1 1 d . . . . .
C21 C 0.3957(2) 0.89375(16) 0.0823(2) 0.0168(6) Uani 1 1 d . . . . .
H11 H 0.420226 0.852730 0.084725 0.020 Uiso 1 1 calc R U . . .
C22 C 0.4108(3) 0.93097(16) 0.0107(2) 0.0182(6) Uani 1 1 d . . . . .
H10 H 0.444657 0.915027 -0.035472 0.022 Uiso 1 1 calc R U . . .
C23 C 0.3753(3) 0.99387(16) 0.0062(2) 0.0187(7) Uani 1 1 d . . . . .
H8 H 0.386599 1.019276 -0.042547 0.022 Uiso 1 1 calc R U . . .
C24 C 0.3245(2) 1.01727(15) 0.0732(2) 0.0171(6) Uani 1 1 d . . . . .
H9 H 0.301137 1.058543 0.069378 0.021 Uiso 1 1 calc R U . . .
C25 C 0.3883(2) 0.60172(15) 0.0819(2) 0.0139(6) Uani 1 1 d . . . . .
H23 H 0.402378 0.568839 0.121830 0.017 Uiso 1 1 calc R U . . .
C26 C 0.3717(2) 0.58693(16) -0.0086(2) 0.0162(6) Uani 1 1 d . . . . .
C27 C 0.3712(3) 0.52085(17) -0.0388(2) 0.0194(7) Uani 1 1 d . . . . .
H19 H 0.361340 0.511747 -0.099190 0.023 Uiso 1 1 calc R U . . .
N3 N 0.3792(2) 0.41550(14) -0.0227(2) 0.0189(6) Uani 1 1 d . . . . .
H18 H 0.369030 0.408671 -0.078934 0.023 Uiso 1 1 calc R U . . .
C29 C 0.3917(3) 0.37215(17) 0.0360(2) 0.0195(7) Uani 1 1 d . . . . .
H17 H 0.403751 0.383633 0.095412 0.023 Uiso 1 1 calc R U . . .
C30 C 0.3877(2) 0.30491(16) 0.0125(2) 0.0175(6) Uani 1 1 d . . . . .
C31 C 0.3975(2) 0.28360(16) -0.0742(2) 0.0159(6) Uani 1 1 d . . . . .
H13 H 0.405141 0.313519 -0.118593 0.019 Uiso 1 1 calc R U . . .
C32 C 0.3828(2) 0.17922(16) -0.0320(2) 0.0182(6) Uani 1 1 d . . . . .
H14 H 0.381929 0.136343 -0.046680 0.022 Uiso 1 1 calc R U . . .
C33 C 0.3702(3) 0.19646(17) 0.0552(2) 0.0209(7) Uani 1 1 d . . . . .
H16 H 0.359329 0.165744 0.097714 0.025 Uiso 1 1 calc R U . . .
C34 C 0.3738(3) 0.25987(17) 0.0782(2) 0.0206(7) Uani 1 1 d . . . . .
H15 H 0.367187 0.272363 0.136700 0.025 Uiso 1 1 calc R U . . .
C35 C 0.3527(3) 0.63601(17) -0.0680(2) 0.0203(7) Uani 1 1 d . . . . .
H22 H 0.341703 0.627768 -0.128540 0.024 Uiso 1 1 calc R U . . .
C36 C 0.3502(3) 0.69770(18) -0.0363(2) 0.0221(7) Uani 1 1 d . . . . .
H21 H 0.338414 0.731504 -0.075207 0.027 Uiso 1 1 calc R U . . .
C37 C 0.3655(3) 0.70800(16) 0.0541(2) 0.0182(6) Uani 1 1 d . . . . .
H20 H 0.362365 0.749354 0.075298 0.022 Uiso 1 1 calc R U . . .
C38 C 0.3692(2) 0.65964(16) 0.4794(2) 0.0161(6) Uani 1 1 d . . . . .
H24 H 0.371654 0.617451 0.461555 0.019 Uiso 1 1 calc R U . . .
C39 C 0.3515(3) 0.67281(17) 0.5665(2) 0.0193(7) Uani 1 1 d . . . . .
H33 H 0.342599 0.640114 0.606557 0.023 Uiso 1 1 calc R U . . .
C40 C 0.3474(3) 0.73576(17) 0.5933(2) 0.0185(6) Uani 1 1 d . . . . .
H32 H 0.333880 0.745799 0.651368 0.022 Uiso 1 1 calc R U . . .
C41 C 0.3636(2) 0.78360(16) 0.5324(2) 0.0161(6) Uani 1 1 d . . . . .
C42 C 0.3614(3) 0.85104(16) 0.5574(2) 0.0185(6) Uani 1 1 d . . . . .
H25 H 0.347168 0.862637 0.614692 0.022 Uiso 1 1 calc R U . . .
C43 C 0.3825(2) 0.99707(17) 0.4771(2) 0.0180(6) Uani 1 1 d . . . . .
H30 H 0.386104 0.984350 0.418274 0.022 Uiso 1 1 calc R U . . .
C44 C 0.3841(2) 1.06506(16) 0.4983(2) 0.0158(6) Uani 1 1 d . . . . .
C45 C 0.4011(2) 1.08714(15) 0.5854(2) 0.0148(6) Uani 1 1 d . . . . .
H26 H 0.410909 1.057525 0.630945 0.018 Uiso 1 1 calc R U . . .
C46 C 0.3904(3) 1.19119(16) 0.5403(2) 0.0192(7) Uani 1 1 d . . . . .
H27 H 0.392388 1.234192 0.554145 0.023 Uiso 1 1 calc R U . . .
C47 C 0.3736(3) 1.17347(18) 0.4522(3) 0.0228(7) Uani 1 1 d . . . . .
H28 H 0.364808 1.204112 0.407945 0.027 Uiso 1 1 calc R U . . .
C48 C 0.3701(3) 1.10981(18) 0.4306(2) 0.0204(7) Uani 1 1 d . . . . .
H29 H 0.358495 1.097011 0.371719 0.024 Uiso 1 1 calc R U . . .
C49 C 0.3811(2) 0.76561(15) 0.4458(2) 0.0146(6) Uani 1 1 d . . . . .
H31 H 0.392086 0.797303 0.404664 0.018 Uiso 1 1 calc R U . . .
C50 C 0.0762(10) 0.8449(7) 0.1800(10) 0.152(5) Uiso 1 1 d . . . . .
H34 H 0.104570 0.804990 0.180459 0.183 Uiso 1 1 calc R U . . .
N9 N 0.0802(3) 0.8900(2) 0.1098(3) 0.0352(8) Uani 1 1 d . . . . .
C52 C 0.1316(9) 0.8646(6) 0.0376(8) 0.141(5) Uiso 1 1 d . . . . .
H36 H 0.088757 0.860470 -0.014591 0.212 Uiso 1 1 calc R U . . .
H37 H 0.157213 0.823753 0.054245 0.212 Uiso 1 1 calc R U . . .
H35 H 0.182867 0.892806 0.025343 0.212 Uiso 1 1 calc R U . . .

loop_
_atom_site_aniso_label
_atom_site_aniso_U_11
_atom_site_aniso_U_22
_atom_site_aniso_U_33
_atom_site_aniso_U_23
_atom_site_aniso_U_13
_atom_site_aniso_U_12
Cd1 0.01171(10) 0.00605(10) 0.01564(11) -0.00105(7) 0.00154(8) -0.00030(7)
Cd2 0.01370(11) 0.00632(10) 0.01263(10) -0.00073(7) 0.00130(8) -0.00059(7)
O1 0.0178(11) 0.0112(10) 0.0186(11) -0.0008(9) -0.0001(9) -0.0012(8)
O2 0.0167(11) 0.0108(10) 0.0234(12) -0.0005(9) -0.0041(9) 0.0039(8)
O3 0.0185(13) 0.0232(14) 0.0506(19) -0.0030(13) -0.0016(13) 0.0105(11)
O8 0.0218(12) 0.0098(10) 0.0257(13) -0.0018(9) -0.0001(10) 0.0032(9)
O5 0.0152(11) 0.0124(11) 0.0241(12) 0.0012(9) 0.0040(9) -0.0029(9)
O6 0.0112(10) 0.0137(10) 0.0185(11) 0.0007(9) 0.0006(9) 0.0005(8)
O7 0.0221(12) 0.0115(11) 0.0240(12) -0.0013(9) 0.0035(10) 0.0001(9)
O9 0.045(2) 0.164(5) 0.033(2) 0.000(3) 0.0028(18) -0.043(3)
O4 0.0287(14) 0.0135(12) 0.0440(17) 0.0038(11) 0.0064(13) 0.0082(10)
N1 0.0170(13) 0.0126(12) 0.0148(12) -0.0011(10) 0.0009(10) -0.0021(10)
N2 0.0221(14) 0.0151(13) 0.0182(13) -0.0058(11) 0.0051(11) -0.0025(11)
N4 0.0150(13) 0.0139(13) 0.0189(13) -0.0034(10) 0.0030(11) 0.0009(10)
N5 0.0130(12) 0.0141(12) 0.0146(12) -0.0009(10) -0.0001(10) -0.0001(10)
N6 0.0211(14) 0.0129(13) 0.0206(14) -0.0053(11) 0.0022(11) -0.0003(10)
N7 0.0195(14) 0.0153(13) 0.0180(13) -0.0054(11) -0.0002(11) 0.0000(11)
N8 0.0143(12) 0.0120(12) 0.0178(13) 0.0006(10) 0.0022(10) 0.0019(10)
C1 0.0159(14) 0.0106(13) 0.0119(13) 0.0018(11) 0.0004(11) 0.0022(11)
C2 0.0209(16) 0.0150(15) 0.0149(14) -0.0004(12) -0.0003(12) 0.0089(12)
C3 0.0169(15) 0.0115(13) 0.0158(14) 0.0018(11) 0.0022(12) 0.0058(11)
C4 0.0166(14) 0.0092(13) 0.0105(13) 0.0008(10) 0.0008(11) 0.0015(11)
C5 0.0159(14) 0.0109(13) 0.0103(13) -0.0012(10) 0.0006(11) 0.0017(11)
C6 0.0141(14) 0.0087(13) 0.0137(14) 0.0004(10) 0.0007(11) 0.0015(10)
C7 0.0147(15) 0.0139(14) 0.0228(16) 0.0030(12) 0.0023(13) 0.0012(11)
C8 0.0117(14) 0.0164(15) 0.0220(16) 0.0023(12) 0.0031(12) 0.0022(11)
C9 0.0152(14) 0.0132(14) 0.0153(14) -0.0018(11) 0.0021(12) 0.0025(11)
C10 0.0125(14) 0.0207(16) 0.0177(15) -0.0001(12) 0.0018(12) -0.0019(12)
C11 0.0199(16) 0.0136(14) 0.0170(15) 0.0011(12) -0.0016(13) -0.0047(12)
C12 0.0228(16) 0.0087(13) 0.0138(14) 0.0001(11) 0.0005(12) 0.0005(11)
C13 0.0226(16) 0.0106(13) 0.0109(13) -0.0016(11) 0.0000(12) 0.0050(11)
C14 0.0136(13) 0.0085(12) 0.0124(13) 0.0000(10) 0.0002(11) 0.0010(10)
C15 0.0183(15) 0.0076(13) 0.0158(14) 0.0007(11) 0.0001(12) 0.0016(11)
C16 0.0211(16) 0.0146(15) 0.0189(16) 0.0024(12) 0.0032(13) 0.0013(12)
C17 0.0205(16) 0.0144(15) 0.0189(15) 0.0010(12) 0.0054(13) 0.0037(12)
C18 0.0202(16) 0.0108(14) 0.0169(15) -0.0003(11) -0.0009(12) 0.0039(11)
C19 0.0162(14) 0.0113(13) 0.0174(15) -0.0009(11) -0.0007(12) -0.0003(11)
C20 0.0158(14) 0.0123(14) 0.0175(15) 0.0003(11) 0.0016(12) 0.0001(11)
C21 0.0177(15) 0.0134(14) 0.0195(16) -0.0004(12) 0.0023(13) 0.0012(12)
C22 0.0207(16) 0.0181(15) 0.0161(15) 0.0028(12) 0.0038(13) 0.0015(12)
C23 0.0251(17) 0.0147(15) 0.0166(15) 0.0031(12) 0.0027(13) 0.0008(13)
C24 0.0216(16) 0.0095(13) 0.0203(16) 0.0014(12) 0.0019(13) 0.0002(11)
C25 0.0132(14) 0.0137(14) 0.0151(14) -0.0008(11) 0.0024(11) -0.0011(11)
C26 0.0148(14) 0.0188(15) 0.0149(14) -0.0037(12) 0.0008(12) -0.0022(12)
C27 0.0211(16) 0.0210(16) 0.0158(15) -0.0065(13) 0.0000(13) -0.0020(13)
N3 0.0206(14) 0.0179(14) 0.0183(14) -0.0077(11) 0.0022(11) -0.0019(11)
C29 0.0210(16) 0.0207(16) 0.0177(16) -0.0068(13) 0.0071(13) -0.0008(13)
C30 0.0174(15) 0.0178(15) 0.0176(15) -0.0031(12) 0.0036(12) 0.0015(12)
C31 0.0147(14) 0.0156(15) 0.0179(15) -0.0029(12) 0.0052(12) -0.0018(11)
C32 0.0174(15) 0.0150(15) 0.0221(16) -0.0010(12) 0.0007(13) 0.0024(12)
C33 0.0211(16) 0.0203(16) 0.0213(17) 0.0043(13) 0.0012(13) 0.0030(13)
C34 0.0235(17) 0.0219(17) 0.0165(15) -0.0009(13) 0.0024(13) 0.0039(13)
C35 0.0232(17) 0.0224(17) 0.0150(15) -0.0018(13) 0.0000(13) -0.0030(13)
C36 0.0256(18) 0.0211(17) 0.0197(16) 0.0048(13) 0.0010(14) 0.0002(14)
C37 0.0236(17) 0.0129(14) 0.0180(15) 0.0012(12) 0.0010(13) -0.0034(12)
C38 0.0176(15) 0.0127(14) 0.0180(15) -0.0021(12) 0.0003(12) -0.0012(11)
C39 0.0232(17) 0.0180(16) 0.0167(15) 0.0036(12) 0.0022(13) -0.0013(13)
C40 0.0220(16) 0.0200(16) 0.0138(14) -0.0029(12) 0.0027(13) -0.0024(13)
C41 0.0169(15) 0.0162(15) 0.0152(14) -0.0030(12) 0.0002(12) -0.0006(12)
C42 0.0225(16) 0.0181(16) 0.0146(15) -0.0050(12) -0.0005(13) 0.0012(13)
C43 0.0195(16) 0.0190(16) 0.0155(15) -0.0039(12) 0.0008(13) 0.0003(12)
C44 0.0146(14) 0.0163(15) 0.0168(15) -0.0020(12) 0.0026(12) 0.0009(11)
C45 0.0145(14) 0.0136(14) 0.0163(15) -0.0006(11) 0.0008(12) 0.0026(11)
C46 0.0220(16) 0.0137(14) 0.0225(16) 0.0014(12) 0.0056(13) 0.0023(12)
C47 0.0270(18) 0.0209(17) 0.0208(17) 0.0048(14) 0.0036(14) 0.0045(14)
C48 0.0230(17) 0.0233(17) 0.0150(15) -0.0004(13) 0.0011(13) 0.0019(13)
C49 0.0154(14) 0.0142(14) 0.0142(14) -0.0023(11) 0.0005(12) -0.0008(11)
N9 0.034(2) 0.039(2) 0.0323(19) -0.0012(16) -0.0023(16) -0.0047(16)

loop_
_atom_type_symbol
_atom_type_description
_atom_type_scat_dispersion_real
_atom_type_scat_dispersion_imag
_atom_type_scat_source
C C 0.0033 0.0016 'International Tables Vol C Tables 4.2.6.8 and 6.1.1.4'
H H 0.0000 0.0000 'International Tables Vol C Tables 4.2.6.8 and 6.1.1.4'
N N 0.0061 0.0033 'International Tables Vol C Tables 4.2.6.8 and 6.1.1.4'
O O 0.0106 0.0060 'International Tables Vol C Tables 4.2.6.8 and 6.1.1.4'
Cd Cd -0.8075 1.2024 'International Tables Vol C Tables 4.2.6.8 and 6.1.1.4'

loop_
_geom_angle_atom_site_label_1
_geom_angle_atom_site_label_2
_geom_angle_atom_site_label_3
_geom_angle
_geom_angle_site_symmetry_1
_geom_angle_site_symmetry_3
_geom_angle_publ_flag
O4 Cd1 O2 147.81(10) . 2_655 ?
O4 Cd1 O6 111.65(10) . . ?
O2 Cd1 O6 100.27(8) 2_655 . ?
O4 Cd1 N4 86.21(11) . 3_665 ?
O2 Cd1 N4 91.33(9) 2_655 3_665 ?
O6 Cd1 N4 87.41(9) . 3_665 ?
O4 Cd1 N8 91.46(11) . 3_676 ?
O2 Cd1 N8 89.72(9) 2_655 3_676 ?
O6 Cd1 N8 95.05(9) . 3_676 ?
N4 Cd1 N8 177.11(10) 3_665 3_676 ?
O4 Cd1 O1 93.28(9) . 2_655 ?
O2 Cd1 O1 54.92(8) 2_655 2_655 ?
O6 Cd1 O1 155.07(8) . 2_655 ?
N4 Cd1 O1 94.94(9) 3_665 2_655 ?
N8 Cd1 O1 83.47(9) 3_676 2_655 ?
O4 Cd1 C1 120.67(10) . 2_655 ?
O2 Cd1 C1 27.74(9) 2_655 2_655 ?
O6 Cd1 C1 127.68(9) . 2_655 ?
N4 Cd1 C1 96.03(10) 3_665 2_655 ?
N8 Cd1 C1 83.67(9) 3_676 2_655 ?
O1 Cd1 C1 27.39(8) 2_655 2_655 ?
O3 Cd2 O7 87.75(10) . 2_545 ?
O3 Cd2 N5 84.06(11) . . ?
O7 Cd2 N5 94.68(9) 2_545 . ?
O3 Cd2 O5 130.91(9) . . ?
O7 Cd2 O5 140.79(9) 2_545 . ?
N5 Cd2 O5 84.78(9) . . ?
O3 Cd2 N1 99.55(11) . . ?
O7 Cd2 N1 88.05(9) 2_545 . ?
N5 Cd2 N1 175.57(10) . . ?
O5 Cd2 N1 90.90(9) . . ?
O3 Cd2 O8 140.55(9) . 2_545 ?
O7 Cd2 O8 54.33(8) 2_545 2_545 ?
N5 Cd2 O8 88.28(9) . 2_545 ?
O5 Cd2 O8 86.50(8) . 2_545 ?
N1 Cd2 O8 90.49(9) . 2_545 ?
O3 Cd2 O6 79.46(9) . . ?
O7 Cd2 O6 165.03(8) 2_545 . ?
N5 Cd2 O6 91.72(9) . . ?
O5 Cd2 O6 53.30(8) . . ?
N1 Cd2 O6 86.46(9) . . ?
O8 Cd2 O6 139.57(8) 2_545 . ?
O3 Cd2 C13 114.85(10) . 2_545 ?
O7 Cd2 C13 27.41(9) 2_545 2_545 ?
N5 Cd2 C13 93.10(9) . 2_545 ?
O5 Cd2 C13 113.38(9) . 2_545 ?
N1 Cd2 C13 87.72(9) . 2_545 ?
O8 Cd2 C13 26.99(9) 2_545 2_545 ?
O6 Cd2 C13 165.31(9) . 2_545 ?
C1 O1 Cd1 86.80(19) . 2_645 ?
C1 O2 Cd1 95.95(19) . 2_645 ?
C2 O3 Cd2 161.7(3) . . ?
C13 O8 Cd2 87.10(19) . 2 ?
C14 O5 Cd2 97.04(19) . . ?
C14 O6 Cd1 151.7(2) . . ?
C14 O6 Cd2 88.42(18) . . ?
Cd1 O6 Cd2 116.56(9) . . ?
C13 O7 Cd2 95.55(19) . 2 ?
N9 C51 H51A 109.5 . . ?
N9 C51 H51B 109.5 . . ?
H51A C51 H51B 109.5 . . ?
N9 C51 H51C 109.5 . . ?
H51A C51 H51C 109.5 . . ?
H51B C51 H51C 109.5 . . ?
C2 O4 Cd1 117.8(2) . . ?
C25 N1 C37 117.7(3) . . ?
C25 N1 Cd2 121.1(2) . . ?
C37 N1 Cd2 120.7(2) . . ?
C27 N2 N3 113.3(3) . . ?
C31 N4 C32 117.8(3) . . ?
C31 N4 Cd1 123.9(2) . 3_665 ?
C32 N4 Cd1 118.1(2) . 3_665 ?
C49 N5 C38 117.9(3) . . ?
C49 N5 Cd2 120.8(2) . . ?
C38 N5 Cd2 120.7(2) . . ?
C42 N6 N7 112.1(3) . . ?
C43 N7 N6 111.1(3) . . ?
C45 N8 C46 117.7(3) . . ?
C45 N8 Cd1 122.2(2) . 3_676 ?
C46 N8 Cd1 119.1(2) . 3_676 ?
O1 C1 O2 121.4(3) . . ?
O1 C1 C6 119.0(3) . . ?
O2 C1 C6 119.6(3) . . ?
O1 C1 Cd1 65.82(17) . 2_645 ?
O2 C1 Cd1 56.31(16) . 2_645 ?
C6 C1 Cd1 170.5(2) . 2_645 ?
O3 C2 O4 123.0(3) . . ?
O3 C2 C3 117.4(3) . . ?
O4 C2 C3 119.6(3) . . ?
C8 C3 C4 119.6(3) . . ?
C8 C3 C2 116.1(3) . . ?
C4 C3 C2 124.2(3) . . ?
C12 C4 C5 117.9(3) . . ?
C12 C4 C3 123.1(3) . . ?
C5 C4 C3 119.0(3) . . ?
C9 C5 C6 122.6(3) . . ?
C9 C5 C4 118.2(3) . . ?
C6 C5 C4 119.2(3) . . ?
C7 C6 C5 119.7(3) . . ?
C7 C6 C1 116.0(3) . . ?
C5 C6 C1 124.3(3) . . ?
C6 C7 C8 121.7(3) . . ?
C6 C7 H2 119.2 . . ?
C8 C7 H2 119.2 . . ?
C3 C8 C7 120.8(3) . . ?
C3 C8 H1 119.6 . . ?
C7 C8 H1 119.6 . . ?
C10 C9 C5 121.7(3) . . ?
C10 C9 H3 119.1 . . ?
C5 C9 H3 119.1 . . ?
C9 C10 C11 119.8(3) . . ?
C9 C10 H6 120.1 . . ?
C11 C10 H6 120.1 . . ?
C12 C11 C10 120.2(3) . . ?
C12 C11 H4 119.9 . . ?
C10 C11 H4 119.9 . . ?
C11 C12 C4 122.0(3) . . ?
C11 C12 H5 119.0 . . ?
C4 C12 H5 119.0 . . ?
O8 C13 O7 122.7(3) . . ?
O8 C13 C18 119.9(3) . . ?
O7 C13 C18 117.4(3) . . ?
O8 C13 Cd2 65.91(17) . 2 ?
O7 C13 Cd2 57.03(16) . 2 ?
C18 C13 Cd2 171.0(2) . 2 ?
O5 C14 O6 121.0(3) . . ?
O5 C14 C15 118.3(3) . . ?
O6 C14 C15 120.7(3) . . ?
C16 C15 C20 120.1(3) . . ?
C16 C15 C14 117.5(3) . . ?
C20 C15 C14 122.4(3) . . ?
C15 C16 C17 121.5(3) . . ?
C15 C16 H12 119.3 . . ?
C17 C16 H12 119.3 . . ?
C18 C17 C16 120.6(3) . . ?
C18 C17 H7 119.7 . . ?
C16 C17 H7 119.7 . . ?
C17 C18 C19 120.2(3) . . ?
C17 C18 C13 118.0(3) . . ?
C19 C18 C13 121.7(3) . . ?
C24 C19 C20 118.8(3) . . ?
C24 C19 C18 122.2(3) . . ?
C20 C19 C18 118.9(3) . . ?
C21 C20 C19 118.4(3) . . ?
C21 C20 C15 122.7(3) . . ?
C19 C20 C15 118.7(3) . . ?
C22 C21 C20 121.2(3) . . ?
C22 C21 H11 119.4 . . ?
C20 C21 H11 119.4 . . ?
C21 C22 C23 120.3(3) . . ?
C21 C22 H10 119.8 . . ?
C23 C22 H10 119.8 . . ?
C24 C23 C22 120.1(3) . . ?
C24 C23 H8 119.9 . . ?
C22 C23 H8 119.9 . . ?
C23 C24 C19 121.1(3) . . ?
C23 C24 H9 119.4 . . ?
C19 C24 H9 119.4 . . ?
N1 C25 C26 123.1(3) . . ?
N1 C25 H23 118.5 . . ?
C26 C25 H23 118.5 . . ?
C35 C26 C25 118.3(3) . . ?
C35 C26 C27 120.9(3) . . ?
C25 C26 C27 120.7(3) . . ?
N2 C27 C26 120.4(3) . . ?
N2 C27 H19 119.8 . . ?
C26 C27 H19 119.8 . . ?
C29 N3 N2 110.8(3) . . ?
C29 N3 H18 124.6 . . ?
N2 N3 H18 124.6 . . ?
N3 C29 C30 121.7(3) . . ?
N3 C29 H17 119.2 . . ?
C30 C29 H17 119.2 . . ?
C34 C30 C31 118.1(3) . . ?
C34 C30 C29 119.6(3) . . ?
C31 C30 C29 122.3(3) . . ?
N4 C31 C30 123.1(3) . . ?
N4 C31 H13 118.5 . . ?
C30 C31 H13 118.5 . . ?
N4 C32 C33 122.7(3) . . ?
N4 C32 H14 118.6 . . ?
C33 C32 H14 118.6 . . ?
C34 C33 C32 119.1(3) . . ?
C34 C33 H16 120.4 . . ?
C32 C33 H16 120.4 . . ?
C33 C34 C30 119.1(3) . . ?
C33 C34 H15 120.4 . . ?
C30 C34 H15 120.4 . . ?
C26 C35 C36 119.2(3) . . ?
C26 C35 H22 120.4 . . ?
C36 C35 H22 120.4 . . ?
C37 C36 C35 118.8(3) . . ?
C37 C36 H21 120.6 . . ?
C35 C36 H21 120.6 . . ?
N1 C37 C36 123.0(3) . . ?
N1 C37 H20 118.5 . . ?
C36 C37 H20 118.5 . . ?
N5 C38 C39 122.7(3) . . ?
N5 C38 H24 118.6 . . ?
C39 C38 H24 118.6 . . ?
C38 C39 C40 118.9(3) . . ?
C38 C39 H33 120.6 . . ?
C40 C39 H33 120.6 . . ?
C39 C40 C41 119.2(3) . . ?
C39 C40 H32 120.4 . . ?
C41 C40 H32 120.4 . . ?
C40 C41 C49 117.7(3) . . ?
C40 C41 C42 121.6(3) . . ?
C49 C41 C42 120.6(3) . . ?
N6 C42 C41 120.0(3) . . ?
N6 C42 H25 120.0 . . ?
C41 C42 H25 120.0 . . ?
N7 C43 C44 121.7(3) . . ?
N7 C43 H30 119.2 . . ?
C44 C43 H30 119.2 . . ?
C48 C44 C45 117.9(3) . . ?
C48 C44 C43 120.2(3) . . ?
C45 C44 C43 121.9(3) . . ?
N8 C45 C44 123.3(3) . . ?
N8 C45 H26 118.3 . . ?
C44 C45 H26 118.3 . . ?
N8 C46 C47 122.8(3) . . ?
N8 C46 H27 118.6 . . ?
C47 C46 H27 118.6 . . ?
C48 C47 C46 119.3(3) . . ?
C48 C47 H28 120.3 . . ?
C46 C47 H28 120.3 . . ?
C47 C48 C44 119.0(3) . . ?
C47 C48 H29 120.5 . . ?
C44 C48 H29 120.5 . . ?
N5 C49 C41 123.5(3) . . ?
N5 C49 H31 118.3 . . ?
C41 C49 H31 118.3 . . ?
O9 C50 N9 110.3(11) . . ?
O9 C50 H34 124.9 . . ?
N9 C50 H34 124.9 . . ?
C51 N9 C50 131.3(9) . . ?
C51 N9 C52 117.8(8) . . ?
C50 N9 C52 110.8(9) . . ?
N9 C52 H36 109.5 . . ?
N9 C52 H37 109.5 . . ?
H36 C52 H37 109.5 . . ?
N9 C52 H35 109.5 . . ?
H36 C52 H35 109.5 . . ?
H37 C52 H35 109.5 . . ?

loop_
_geom_bond_atom_site_label_1
_geom_bond_atom_site_label_2
_geom_bond_distance
_geom_bond_site_symmetry_2
_geom_bond_publ_flag
Cd1 O4 2.222(3) . ?
Cd1 O2 2.277(2) 2_655 ?
Cd1 O6 2.284(2) . ?
Cd1 N4 2.366(3) 3_665 ?
Cd1 N8 2.366(3) 3_676 ?
Cd1 O1 2.487(2) 2_655 ?
Cd1 C1 2.723(3) 2_655 ?
Cd2 O3 2.300(3) . ?
Cd2 O7 2.318(2) 2_545 ?
Cd2 N5 2.341(3) . ?
Cd2 O5 2.354(2) . ?
Cd2 N1 2.356(3) . ?
Cd2 O8 2.513(2) 2_545 ?
Cd2 O6 2.526(2) . ?
Cd2 C13 2.750(3) 2_545 ?
O1 C1 1.254(4) . ?
O2 C1 1.274(4) . ?
O3 C2 1.244(4) . ?
O8 C13 1.250(4) . ?
O5 C14 1.249(4) . ?
O6 C14 1.273(4) . ?
O7 C13 1.272(4) . ?
O9 C50 1.335(15) . ?
C51 N9 1.368(12) . ?
C51 H51A 0.9600 . ?
C51 H51B 0.9600 . ?
C51 H51C 0.9600 . ?
O4 C2 1.257(4) . ?
N1 C25 1.333(4) . ?
N1 C37 1.351(4) . ?
N2 C27 1.267(5) . ?
N2 N3 1.407(4) . ?
N4 C31 1.342(4) . ?
N4 C32 1.347(4) . ?
N5 C49 1.332(4) . ?
N5 C38 1.351(4) . ?
N6 C42 1.271(5) . ?
N6 N7 1.413(4) . ?
N7 C43 1.270(5) . ?
N8 C45 1.341(4) . ?
N8 C46 1.343(4) . ?
C1 C6 1.509(4) . ?
C2 C3 1.519(4) . ?
C3 C8 1.375(5) . ?
C3 C4 1.440(4) . ?
C4 C12 1.422(4) . ?
C4 C5 1.437(4) . ?
C5 C9 1.424(4) . ?
C5 C6 1.430(4) . ?
C6 C7 1.369(4) . ?
C7 C8 1.409(4) . ?
C7 H2 0.9300 . ?
C8 H1 0.9300 . ?
C9 C10 1.373(5) . ?
C9 H3 0.9300 . ?
C10 C11 1.405(5) . ?
C10 H6 0.9300 . ?
C11 C12 1.365(5) . ?
C11 H4 0.9300 . ?
C12 H5 0.9300 . ?
C13 C18 1.509(4) . ?
C14 C15 1.501(4) . ?
C15 C16 1.359(5) . ?
C15 C20 1.433(4) . ?
C16 C17 1.406(5) . ?
C16 H12 0.9300 . ?
C17 C18 1.364(5) . ?
C17 H7 0.9300 . ?
C18 C19 1.435(5) . ?
C19 C24 1.419(5) . ?
C19 C20 1.428(4) . ?
C20 C21 1.422(5) . ?
C21 C22 1.360(5) . ?
C21 H11 0.9300 . ?
C22 C23 1.416(5) . ?
C22 H10 0.9300 . ?
C23 C24 1.365(5) . ?
C23 H8 0.9300 . ?
C24 H9 0.9300 . ?
C25 C26 1.400(4) . ?
C25 H23 0.9300 . ?
C26 C35 1.382(5) . ?
C26 C27 1.465(5) . ?
C27 H19 0.9300 . ?
N3 C29 1.275(5) . ?
N3 H18 0.8600 . ?
C29 C30 1.461(5) . ?
C29 H17 0.9300 . ?
C30 C34 1.394(5) . ?
C30 C31 1.395(5) . ?
C31 H13 0.9300 . ?
C32 C33 1.385(5) . ?
C32 H14 0.9300 . ?
C33 C34 1.381(5) . ?
C33 H16 0.9300 . ?
C34 H15 0.9300 . ?
C35 C36 1.386(5) . ?
C35 H22 0.9300 . ?
C36 C37 1.380(5) . ?
C36 H21 0.9300 . ?
C37 H20 0.9300 . ?
C38 C39 1.378(5) . ?
C38 H24 0.9300 . ?
C39 C40 1.389(5) . ?
C39 H33 0.9300 . ?
C40 C41 1.392(5) . ?
C40 H32 0.9300 . ?
C41 C49 1.396(4) . ?
C41 C42 1.471(5) . ?
C42 H25 0.9300 . ?
C43 C44 1.468(5) . ?
C43 H30 0.9300 . ?
C44 C48 1.393(5) . ?
C44 C45 1.396(5) . ?
C45 H26 0.9300 . ?
C46 C47 1.382(5) . ?
C46 H27 0.9300 . ?
C47 C48 1.381(5) . ?
C47 H28 0.9300 . ?
C48 H29 0.9300 . ?
C49 H31 0.9300 . ?
C50 N9 1.424(15) . ?
C50 H34 0.9300 . ?
N9 C52 1.446(12) . ?
C52 H36 0.9600 . ?
C52 H37 0.9600 . ?
C52 H35 0.9600 . ?

loop_
_geom_hbond_atom_site_label_D
_geom_hbond_atom_site_label_H
_geom_hbond_atom_site_label_A
_geom_hbond_distance_DH
_geom_hbond_distance_HA
_geom_hbond_distance_DA
_geom_hbond_angle_DHA
_geom_hbond_site_symmetry_A
_geom_hbond_publ_flag
C25 H23 O7 0.93 2.55 3.192(4) 126.3 2_545 yes
C32 H14 O2 0.93 2.58 3.251(4) 129.8 4_565 yes
C37 H20 O6 0.93 2.65 3.297(4) 126.8 . yes
C39 H33 O1 0.93 2.62 3.376(4) 139.2 3_666 yes
C45 H26 O2 0.93 2.65 3.276(4) 125.4 4_576 yes
C25 H23 O7 0.93 2.55 3.192(4) 126.3 2_545 yes
C29 H17 O9 0.93 2.55 3.418(5) 154.6 2_545 yes
C32 H14 O2 0.93 2.58 3.251(4) 129.8 4_565 yes
C33 H16 O8 0.93 2.62 3.473(4) 152.8 1_545 yes
C37 H20 O6 0.93 2.65 3.297(4) 126.8 . yes
C39 H33 O1 0.93 2.62 3.376(4) 139.2 3_666 yes
C45 H26 O2 0.93 2.65 3.276(4) 125.4 4_576 yes

loop_
_geom_torsion_atom_site_label_1
_geom_torsion_atom_site_label_2
_geom_torsion_atom_site_label_3
_geom_torsion_atom_site_label_4
_geom_torsion
_geom_torsion_site_symmetry_1
_geom_torsion_site_symmetry_2
_geom_torsion_site_symmetry_3
_geom_torsion_site_symmetry_4
_geom_torsion_publ_flag
C42 N6 N7 C43 -172.0(3) . . . . ?
Cd1 O1 C1 O2 -9.3(3) 2_645 . . . ?
Cd1 O1 C1 C6 170.8(3) 2_645 . . . ?
Cd1 O2 C1 O1 10.2(3) 2_645 . . . ?
Cd1 O2 C1 C6 -169.9(2) 2_645 . . . ?
Cd2 O3 C2 O4 68.0(9) . . . . ?
Cd2 O3 C2 C3 -110.6(8) . . . . ?
Cd1 O4 C2 O3 -16.7(5) . . . . ?
Cd1 O4 C2 C3 161.9(2) . . . . ?
O3 C2 C3 C8 6.2(5) . . . . ?
O4 C2 C3 C8 -172.5(3) . . . . ?
O3 C2 C3 C4 -176.8(3) . . . . ?
O4 C2 C3 C4 4.5(5) . . . . ?
C8 C3 C4 C12 -179.1(3) . . . . ?
C2 C3 C4 C12 4.0(5) . . . . ?
C8 C3 C4 C5 1.5(5) . . . . ?
C2 C3 C4 C5 -175.3(3) . . . . ?
C12 C4 C5 C9 -2.4(4) . . . . ?
C3 C4 C5 C9 177.0(3) . . . . ?
C12 C4 C5 C6 178.7(3) . . . . ?
C3 C4 C5 C6 -1.9(4) . . . . ?
C9 C5 C6 C7 -177.7(3) . . . . ?
C4 C5 C6 C7 1.1(5) . . . . ?
C9 C5 C6 C1 3.0(5) . . . . ?
C4 C5 C6 C1 -178.3(3) . . . . ?
O1 C1 C6 C7 19.1(4) . . . . ?
O2 C1 C6 C7 -160.8(3) . . . . ?
O1 C1 C6 C5 -161.5(3) . . . . ?
O2 C1 C6 C5 18.6(5) . . . . ?
C5 C6 C7 C8 0.0(5) . . . . ?
C1 C6 C7 C8 179.5(3) . . . . ?
C4 C3 C8 C7 -0.4(5) . . . . ?
C2 C3 C8 C7 176.7(3) . . . . ?
C6 C7 C8 C3 -0.4(5) . . . . ?
C6 C5 C9 C10 179.5(3) . . . . ?
C4 C5 C9 C10 0.7(5) . . . . ?
C5 C9 C10 C11 1.0(5) . . . . ?
C9 C10 C11 C12 -1.0(5) . . . . ?
C10 C11 C12 C4 -0.8(5) . . . . ?
C5 C4 C12 C11 2.5(5) . . . . ?
C3 C4 C12 C11 -176.8(3) . . . . ?
Cd2 O8 C13 O7 5.7(3) 2 . . . ?
Cd2 O8 C13 C18 -172.3(3) 2 . . . ?
Cd2 O7 C13 O8 -6.3(3) 2 . . . ?
Cd2 O7 C13 C18 171.8(2) 2 . . . ?
Cd2 O5 C14 O6 5.5(3) . . . . ?
Cd2 O5 C14 C15 -172.9(2) . . . . ?
Cd1 O6 C14 O5 -158.5(3) . . . . ?
Cd2 O6 C14 O5 -5.1(3) . . . . ?
Cd1 O6 C14 C15 19.9(6) . . . . ?
Cd2 O6 C14 C15 173.3(3) . . . . ?
O5 C14 C15 C16 50.5(4) . . . . ?
O6 C14 C15 C16 -127.9(3) . . . . ?
O5 C14 C15 C20 -126.8(3) . . . . ?
O6 C14 C15 C20 54.8(4) . . . . ?
C20 C15 C16 C17 1.2(5) . . . . ?
C14 C15 C16 C17 -176.2(3) . . . . ?
C15 C16 C17 C18 0.2(6) . . . . ?
C16 C17 C18 C19 -1.3(5) . . . . ?
C16 C17 C18 C13 178.2(3) . . . . ?
O8 C13 C18 C17 117.0(4) . . . . ?
O7 C13 C18 C17 -61.1(4) . . . . ?
O8 C13 C18 C19 -63.5(4) . . . . ?
O7 C13 C18 C19 118.3(4) . . . . ?
C17 C18 C19 C24 176.7(3) . . . . ?
C13 C18 C19 C24 -2.8(5) . . . . ?
C17 C18 C19 C20 0.9(5) . . . . ?
C13 C18 C19 C20 -178.6(3) . . . . ?
C24 C19 C20 C21 0.0(5) . . . . ?
C18 C19 C20 C21 175.9(3) . . . . ?
C24 C19 C20 C15 -175.4(3) . . . . ?
C18 C19 C20 C15 0.5(5) . . . . ?
C16 C15 C20 C21 -176.8(3) . . . . ?
C14 C15 C20 C21 0.5(5) . . . . ?
C16 C15 C20 C19 -1.5(5) . . . . ?
C14 C15 C20 C19 175.8(3) . . . . ?
C19 C20 C21 C22 -0.5(5) . . . . ?
C15 C20 C21 C22 174.8(3) . . . . ?
C20 C21 C22 C23 0.9(5) . . . . ?
C21 C22 C23 C24 -0.9(6) . . . . ?
C22 C23 C24 C19 0.5(5) . . . . ?
C20 C19 C24 C23 -0.1(5) . . . . ?
C18 C19 C24 C23 -175.8(3) . . . . ?
C37 N1 C25 C26 -0.8(5) . . . . ?
Cd2 N1 C25 C26 170.1(2) . . . . ?
N1 C25 C26 C35 1.3(5) . . . . ?
N1 C25 C26 C27 -176.6(3) . . . . ?
N3 N2 C27 C26 178.4(3) . . . . ?
C35 C26 C27 N2 -176.6(3) . . . . ?
C25 C26 C27 N2 1.2(5) . . . . ?
C27 N2 N3 C29 -179.3(3) . . . . ?
N2 N3 C29 C30 178.6(3) . . . . ?
N3 C29 C30 C34 -161.4(3) . . . . ?
N3 C29 C30 C31 18.8(5) . . . . ?
C32 N4 C31 C30 1.6(5) . . . . ?
Cd1 N4 C31 C30 176.5(2) 3_665 . . . ?
C34 C30 C31 N4 -1.6(5) . . . . ?
C29 C30 C31 N4 178.3(3) . . . . ?
C31 N4 C32 C33 0.0(5) . . . . ?
Cd1 N4 C32 C33 -175.1(3) 3_665 . . . ?
N4 C32 C33 C34 -1.7(5) . . . . ?
C32 C33 C34 C30 1.7(5) . . . . ?
C31 C30 C34 C33 -0.1(5) . . . . ?
C29 C30 C34 C33 -180.0(3) . . . . ?
C25 C26 C35 C36 -0.3(5) . . . . ?
C27 C26 C35 C36 177.5(3) . . . . ?
C26 C35 C36 C37 -0.9(5) . . . . ?
C25 N1 C37 C36 -0.5(5) . . . . ?
Cd2 N1 C37 C36 -171.5(3) . . . . ?
C35 C36 C37 N1 1.4(6) . . . . ?
C49 N5 C38 C39 1.3(5) . . . . ?
Cd2 N5 C38 C39 -170.5(3) . . . . ?
N5 C38 C39 C40 0.3(5) . . . . ?
C38 C39 C40 C41 -1.7(5) . . . . ?
C39 C40 C41 C49 1.6(5) . . . . ?
C39 C40 C41 C42 -179.1(3) . . . . ?
N7 N6 C42 C41 -178.3(3) . . . . ?
C40 C41 C42 N6 178.1(3) . . . . ?
C49 C41 C42 N6 -2.6(5) . . . . ?
N6 N7 C43 C44 -178.2(3) . . . . ?
N7 C43 C44 C48 -166.1(3) . . . . ?
N7 C43 C44 C45 15.0(5) . . . . ?
C46 N8 C45 C44 -0.4(5) . . . . ?
Cd1 N8 C45 C44 168.4(2) 3_676 . . . ?
C48 C44 C45 N8 0.3(5) . . . . ?
C43 C44 C45 N8 179.2(3) . . . . ?
C45 N8 C46 C47 0.1(5) . . . . ?
Cd1 N8 C46 C47 -169.0(3) 3_676 . . . ?
N8 C46 C47 C48 0.3(6) . . . . ?
C46 C47 C48 C44 -0.4(6) . . . . ?
C45 C44 C48 C47 0.1(5) . . . . ?
C43 C44 C48 C47 -178.9(3) . . . . ?
C38 N5 C49 C41 -1.5(5) . . . . ?
Cd2 N5 C49 C41 170.3(3) . . . . ?
C40 C41 C49 N5 0.0(5) . . . . ?
C42 C41 C49 N5 -179.3(3) . . . . ?
O9 C50 N9 C51 0.3(16) . . . . ?
O9 C50 N9 C52 -178.0(9) . . . . ?
